data_7210608
loop_
_publ_author_name
'Danylyuk, Oksana'
'Fedin, Vladimir P.'
'Sashuk, Volodymyr'

_publ_section_title
;
 Host--guest complexes of cucurbit[6]uril with isoprenaline: the effect of
 the metal ion on the crystallization pathway and supramolecular
 architecture
;
_journal_issue 37
_journal_name_full CrystEngComm
_journal_page_first 7414
_journal_paper_doi 10.1039/c3ce41236a
_journal_volume 15
_journal_year 2013
_chemical_formula_sum 'C94 H214 Ca2 Cl4 N50 O83'
_chemical_formula_weight 3594.98
_chemical_name_systematic
;
 ?
;
_space_group_IT_number 14
_symmetry_cell_setting monoclinic
_symmetry_space_group_name_Hall '-P 2yn'
_symmetry_space_group_name_H-M 'P 1 21/n 1'
_atom_sites_solution_hydrogens geom
_atom_sites_solution_primary direct
_atom_sites_solution_secondary difmap
_audit_creation_method SHELXL-97
_cell_angle_alpha 90.00
_cell_angle_beta 105.0202(11)
_cell_angle_gamma 90.00
_cell_formula_units_Z 2
_cell_length_a 22.1854(2)
_cell_length_b 15.9734(2)
_cell_length_c 22.9981(3)
_cell_measurement_reflns_used 19998
_cell_measurement_temperature 100(2)
_cell_measurement_theta_max 71.29
_cell_measurement_theta_min 3.70
_cell_volume 7871.53(16)
_computing_cell_refinement
;
CrysAlisPro, Agilent Technologies,
Version 1.171.35.21b (release 03-02-2012 CrysAlis171 .NET)
(compiled Feb  3 2012,10:37:01)
;
_computing_data_collection
;
CrysAlisPro, Agilent Technologies,
Version 1.171.35.21b (release 03-02-2012 CrysAlis171 .NET)
(compiled Feb  3 2012,10:37:01)
;
_computing_data_reduction
;
CrysAlisPro, Agilent Technologies,
Version 1.171.35.21b (release 03-02-2012 CrysAlis171 .NET)
(compiled Feb  3 2012,10:37:01)
;
_computing_structure_refinement 'SHELXL-97 (Sheldrick, 2008)'
_diffrn_ambient_temperature 100(2)
_diffrn_detector_area_resol_mean 16.2974
_diffrn_measured_fraction_theta_full 0.979
_diffrn_measured_fraction_theta_max 0.979
_diffrn_measurement_device_type 'SuperNova, Dual, Cu at zero, Eos'
_diffrn_measurement_method '\w scans'
_diffrn_radiation_monochromator mirror
_diffrn_radiation_source 'SuperNova (Cu) X-ray Source'
_diffrn_radiation_type CuK\a
_diffrn_radiation_wavelength 1.54184
_diffrn_reflns_av_R_equivalents 0.0234
_diffrn_reflns_av_sigmaI/netI 0.0240
_diffrn_reflns_limit_h_max 27
_diffrn_reflns_limit_h_min -13
_diffrn_reflns_limit_k_max 18
_diffrn_reflns_limit_k_min -19
_diffrn_reflns_limit_l_max 27
_diffrn_reflns_limit_l_min -28
_diffrn_reflns_number 34191
_diffrn_reflns_theta_full 71.43
_diffrn_reflns_theta_max 71.43
_diffrn_reflns_theta_min 3.71
_exptl_absorpt_coefficient_mu 2.286
_exptl_absorpt_correction_T_max 1.00000
_exptl_absorpt_correction_T_min 0.67848
_exptl_absorpt_correction_type multi-scan
_exptl_absorpt_process_details
;
CrysAlisPro, Agilent Technologies,
Version 1.171.35.21b (release 03-02-2012 CrysAlis171 .NET)
(compiled Feb  3 2012,10:37:01)
Empirical absorption correction using spherical harmonics,
 implemented in SCALE3 ABSPACK scaling algorithm.
;
_exptl_crystal_colour colourless
_exptl_crystal_density_diffrn 1.472
_exptl_crystal_density_method 'not measured'
_exptl_crystal_description prism
_exptl_crystal_F_000 3588
_exptl_crystal_size_max 0.4
_exptl_crystal_size_mid 0.3
_exptl_crystal_size_min 0.1
_refine_diff_density_max 0.965
_refine_diff_density_min -0.983
_refine_diff_density_rms 0.093
_refine_ls_extinction_method none
_refine_ls_goodness_of_fit_ref 1.012
_refine_ls_hydrogen_treatment constr
_refine_ls_matrix_type full
_refine_ls_number_parameters 1430
_refine_ls_number_reflns 15017
_refine_ls_number_restraints 178
_refine_ls_restrained_S_all 1.007
_refine_ls_R_factor_all 0.0934
_refine_ls_R_factor_gt 0.0859
_refine_ls_shift/su_max 0.021
_refine_ls_shift/su_mean 0.000
_refine_ls_structure_factor_coef Fsqd
_refine_ls_weighting_details 'calc w=1/[\s^2^(Fo^2^)+(0.1568P)^2^+11.6050P] where P=(Fo^2^+2Fc^2^)/3'
_refine_ls_weighting_scheme calc
_refine_ls_wR_factor_gt 0.2439
_refine_ls_wR_factor_ref 0.2505
_reflns_number_gt 13436
_reflns_number_total 15017
_reflns_threshold_expression >2\s(I)
_cod_data_source_file c3ce41236a.txt
_cod_data_source_block q6_isopr_ca
_cod_original_cell_volume 7871.54(16)
_cod_original_sg_symbol_H-M 'P 21/n'
_cod_database_code 7210608

loop_
_symmetry_equiv_pos_as_xyz
'x, y, z'
'-x+1/2, y+1/2, -z+1/2'
'-x, -y, -z'
'x-1/2, -y-1/2, z-1/2'

loop_
_atom_site_label
_atom_site_type_symbol
_atom_site_fract_x
_atom_site_fract_y
_atom_site_fract_z
_atom_site_U_iso_or_equiv
_atom_site_adp_type
_atom_site_occupancy
_atom_site_symmetry_multiplicity
_atom_site_calc_flag
_atom_site_refinement_flags
_atom_site_disorder_assembly
_atom_site_disorder_group
Ca1 Ca 0.58855(4) 0.04409(5) 0.61649(4) 0.0259(3) Uani 0.661(2) 1 d P . 1
O1W O 0.5531(3) 0.1659(4) 0.5544(3) 0.0337(12) Uani 0.661(2) 1 d P . 1
O2W O 0.59200(15) 0.0103(2) 0.51060(17) 0.0288(7) Uani 0.661(2) 1 d P . 1
O3W O 0.5183(2) -0.0730(2) 0.57955(16) 0.0305(8) Uani 0.661(2) 1 d P . 1
O4W O 0.6118(2) -0.0190(5) 0.7152(2) 0.0667(16) Uani 0.661(2) 1 d P . 1
O5W O 0.6070(2) 0.1647(3) 0.6904(2) 0.0656(13) Uani 0.661(2) 1 d P . 1
O7WA O 0.4847(3) 0.2634(5) 0.4215(4) 0.099(2) Uani 0.661(2) 1 d P . 1
O22W O 0.4810(8) 0.3749(5) 0.5215(5) 0.193(6) Uani 0.661(2) 1 d P . 1
O27A O 0.6139(9) -0.0721(9) 0.9088(8) 0.154(7) Uani 0.40 1 d P A 1
O27B O 0.6568(7) -0.0534(13) 0.8975(9) 0.065(6) Uani 0.20 1 d P A 1
Ca2 Ca 0.52336(7) 0.17252(9) 0.46762(7) 0.0252(5) Uani 0.339(2) 1 d P . 2
O2W1 O 0.5784(3) 0.0335(4) 0.4819(3) 0.0289(13) Uani 0.339(2) 1 d P . 2
O1W1 O 0.5628(5) 0.1466(7) 0.5740(5) 0.029(2) Uani 0.339(2) 1 d P . 2
O6W O 0.5254(3) 0.3162(4) 0.5145(3) 0.0411(15) Uani 0.339(2) 1 d P . 2
O7W O 0.4709(4) 0.2662(5) 0.3868(3) 0.0375(16) Uani 0.339(2) 1 d P . 2
O3W1 O 0.5493(4) -0.0645(4) 0.5813(3) 0.0307(15) Uani 0.339(2) 1 d P . 2
O4W1 O 0.6191(6) 0.0324(9) 0.7112(6) 0.079(4) Uani 0.339(2) 1 d P . 2
O25W O 0.6180(4) -0.1287(7) 0.7662(4) 0.068(3) Uani 0.339(2) 1 d P . 2
O22A O 0.4172(5) 0.4055(6) 0.4838(6) 0.078(3) Uani 0.339(2) 1 d P . 2
O24W O 0.4365(8) 0.5304(13) 0.5549(8) 0.114(6) Uani 0.339(2) 1 d P . 2
O27W O 0.6392(11) -0.1014(10) 0.8764(8) 0.121(8) Uani 0.339(2) 1 d P . 2
C11X C 0.72386(15) 0.0017(2) 0.39172(15) 0.0428(7) Uani 1 1 d . B .
H11A H 0.7271 0.0629 0.3924 0.064 Uiso 1 1 calc R . .
H11B H 0.6811 -0.0147 0.3909 0.064 Uiso 1 1 calc R . .
H11C H 0.7345 -0.0199 0.3558 0.064 Uiso 1 1 calc R . .
N1X N 0.83529(11) -0.02261(17) 0.44463(12) 0.0360(6) Uani 1 1 d . B .
H1X1 H 0.8421 0.0336 0.4402 0.043 Uiso 1 1 calc R . .
H1X2 H 0.8611 -0.0391 0.4809 0.043 Uiso 1 1 calc R . .
C10X C 0.75886(14) 0.0062(2) 0.50406(14) 0.0396(7) Uani 1 1 d . B .
H10A H 0.7876 -0.0189 0.5394 0.059 Uiso 1 1 calc R . .
H10B H 0.7158 -0.0028 0.5061 0.059 Uiso 1 1 calc R . .
H10E H 0.7670 0.0665 0.5033 0.059 Uiso 1 1 calc R . .
C8X C 0.85381(15) -0.0691(2) 0.39550(15) 0.0401(7) Uani 1 1 d G . .
H8X1 H 0.8465 -0.0272 0.3639 0.048 Uiso 0.553(7) 1 d PG B 1
H8X2 H 0.8249 -0.1149 0.3819 0.048 Uiso 0.553(7) 1 d PG B 1
H8X3 H 0.8413 -0.1275 0.3930 0.048 Uiso 0.447(7) 1 d PG B 2
H8X4 H 0.8278 -0.0405 0.3608 0.048 Uiso 0.447(7) 1 d PG B 2
C9X C 0.76842(13) -0.0340(2) 0.44738(14) 0.0351(6) Uani 1 1 d . . .
H9X H 0.7600 -0.0954 0.4490 0.042 Uiso 1 1 calc R B .
O9W O 0.82257(15) -0.0344(3) 0.18994(15) 0.0784(10) Uani 1 1 d . . .
O8W O 0.7380(6) 0.0291(5) 0.0772(5) 0.082(3) Uani 0.698(18) 1 d P . .
O8WA O 0.7653(8) 0.0245(12) 0.0759(9) 0.070(6) Uani 0.302(18) 1 d P . .
O10W O 0.9099(3) 0.1395(4) 0.3034(3) 0.074(3) Uani 0.695(16) 1 d P C 1
O10A O 0.9585(19) 0.1689(12) 0.3186(9) 0.204(18) Uani 0.305(16) 1 d P C 2
O26W O 0.5014(5) 0.1887(7) 0.9169(6) 0.122(4) Uani 0.519(10) 1 d P D 1
O28W O 0.6187(7) 0.0533(11) 0.8255(4) 0.192(8) Uani 0.519(10) 1 d P D 1
O30W O 0.5477(5) 0.0667(5) 0.8869(5) 0.108(4) Uani 0.481(10) 1 d P D 2
O26A O 0.4753(19) 0.1720(15) 0.9574(13) 0.308(19) Uani 0.481(10) 1 d P . 2
O31W O 0.5887(3) 0.3254(3) 0.6334(3) 0.1220(18) Uani 1 1 d . . .
O11W O 0.7408(3) -0.4573(3) 0.6244(2) 0.0894(18) Uani 0.799(10) 1 d P E 1
O11A O 0.7321(15) -0.512(2) 0.622(3) 0.20(2) Uani 0.201(10) 1 d P E 2
O13W O 0.9273(4) 0.0738(4) 0.2034(4) 0.097(2) Uani 0.701(8) 1 d P F 1
O15W O 1.0510(4) 0.0247(6) 0.1912(3) 0.138(4) Uani 0.701(8) 1 d P F 1
O21W O 1.1067(8) -0.0863(11) 0.1503(7) 0.230(6) Uiso 0.701(8) 1 d P F 1
O13A O 0.9308(6) 0.0327(11) 0.1663(10) 0.096(6) Uani 0.299(8) 1 d P F 2
O15A O 1.0333(7) 0.1395(11) 0.2310(7) 0.115(7) Uani 0.299(8) 1 d P . 2
O21A O 1.1832(10) -0.1195(14) 0.1964(10) 0.136(7) Uiso 0.299(8) 1 d P F 2
O21B O 1.0507(11) -0.1396(16) 0.1571(11) 0.154(9) Uiso 0.299(8) 1 d P . 2
O18W O 0.8715(4) 0.3651(4) 0.3953(3) 0.095(3) Uani 0.698(18) 1 d P . .
O18A O 0.9115(14) 0.3385(15) 0.3974(11) 0.127(8) Uiso 0.302(18) 1 d P . .
O14W O 0.8027(5) -0.0445(3) -0.0072(4) 0.153(4) Uani 0.799(10) 1 d P . .
O14A O 0.9144(11) -0.0564(14) 0.0400(10) 0.074(6) Uiso 0.201(10) 1 d P . .
C1X C 1.0022(4) -0.2070(8) 0.2800(5) 0.0516(19) Uani 0.553(7) 1 d PDU B 1
C2X C 0.9993(7) -0.2466(7) 0.3319(6) 0.042(2) Uani 0.553(7) 1 d PDU B 1
C3X C 0.9713(4) -0.2077(6) 0.3715(4) 0.0375(16) Uani 0.553(7) 1 d PDU B 1
H3X H 0.9715 -0.2347 0.4083 0.045 Uiso 0.553(7) 1 calc PR B 1
C4X C 0.9421(11) -0.1283(8) 0.3589(7) 0.031(3) Uani 0.553(7) 1 d PDU B 1
C5X C 0.9488(11) -0.0882(10) 0.3082(7) 0.045(3) Uani 0.553(7) 1 d PDU B 1
H5X H 0.9334 -0.0328 0.3002 0.054 Uiso 0.553(7) 1 calc PR B 1
C6X C 0.9778(4) -0.1272(7) 0.2677(4) 0.052(2) Uani 0.553(7) 1 d PDU B 1
H6X H 0.9806 -0.0990 0.2322 0.063 Uiso 0.553(7) 1 calc PR B 1
C7X C 0.9232(4) -0.0835(6) 0.4117(4) 0.0425(18) Uani 0.553(7) 1 d PU B 1
H7X H 0.9340 -0.1214 0.4475 0.051 Uiso 0.553(7) 1 calc PR B 1
O1X O 0.9556(3) -0.0062(5) 0.4281(4) 0.0588(19) Uani 0.553(7) 1 d PU B 1
H1X H 0.9936 -0.0159 0.4432 0.088 Uiso 0.553(7) 1 calc PR B 1
O2X O 1.0313(3) -0.2445(5) 0.2397(3) 0.077(2) Uani 0.553(7) 1 d PU B 1
H2X H 1.0042 -0.2599 0.2088 0.116 Uiso 0.553(7) 1 calc PR B 1
O3X O 1.0260(3) -0.3231(4) 0.3400(3) 0.0664(19) Uani 0.553(7) 1 d PU B 1
H3X1 H 1.0580 -0.3215 0.3691 0.100 Uiso 0.553(7) 1 calc PR B 1
O12W O 1.0132(5) -0.1706(10) 0.5472(5) 0.103(4) Uani 0.553(7) 1 d P B 1
O17W O 1.0055(6) -0.4017(8) 0.4351(8) 0.185(7) Uani 0.553(7) 1 d P B 1
O16W O 0.8840(4) -0.3876(5) 0.4030(4) 0.093(3) Uani 0.553(7) 1 d P B 1
C1XA C 1.0023(10) -0.2409(12) 0.3108(8) 0.048(3) Uani 0.447(7) 1 d PDU B 2
C2XA C 0.9838(4) -0.2599(6) 0.3615(5) 0.0435(19) Uani 0.447(7) 1 d PDU B 2
C3XA C 0.9554(5) -0.2000(7) 0.3880(5) 0.041(2) Uani 0.447(7) 1 d PDU B 2
H3XA H 0.9397 -0.2143 0.4214 0.049 Uiso 0.447(7) 1 calc PR B 2
C4XA C 0.9495(15) -0.1167(10) 0.3655(9) 0.042(5) Uani 0.447(7) 1 d PDU B 2
C5XA C 0.9621(13) -0.1018(13) 0.3113(10) 0.050(4) Uani 0.447(7) 1 d PDU B 2
H5XA H 0.9510 -0.0496 0.2917 0.060 Uiso 0.447(7) 1 calc PR B 2
C6XA C 0.9913(6) -0.1631(10) 0.2842(6) 0.054(3) Uani 0.447(7) 1 d PDU B 2
H6XA H 1.0032 -0.1512 0.2482 0.064 Uiso 0.447(7) 1 calc PR B 2
C7XA C 0.9163(6) -0.0519(8) 0.3919(6) 0.050(2) Uani 0.447(7) 1 d PU B 2
H7XA H 0.9165 0.0020 0.3698 0.061 Uiso 0.447(7) 1 calc PR B 2
O1XA O 0.9546(4) -0.0425(9) 0.4529(4) 0.071(3) Uani 0.447(7) 1 d PU B 2
H1XA H 0.9922 -0.0377 0.4525 0.107 Uiso 0.447(7) 1 calc PR B 2
O2XA O 1.0334(3) -0.2990(6) 0.2856(4) 0.080(3) Uani 0.447(7) 1 d PU B 2
H2XA H 1.0681 -0.2795 0.2840 0.119 Uiso 0.447(7) 1 calc PR B 2
O3XA O 0.9964(4) -0.3384(6) 0.3836(5) 0.089(3) Uani 0.447(7) 1 d PU B 2
H3X2 H 0.9805 -0.3453 0.4127 0.134 Uiso 0.447(7) 1 calc PR B 2
O12A O 1.0147(5) -0.1484(9) 0.5741(5) 0.068(3) Uani 0.447(7) 1 d P B 2
O16A O 0.9204(6) -0.3632(8) 0.4602(7) 0.124(5) Uani 0.447(7) 1 d P B 2
O20W O 1.0740(10) -0.2116(13) 0.1844(9) 0.086(5) Uiso 0.20 1 d P . 2
O20A O 1.0903(6) -0.2882(9) 0.2048(6) 0.070(3) Uiso 0.25 1 d P G 2
O19W O 0.6314(5) -0.0220(7) 0.0206(6) 0.261(6) Uani 1 1 d . . .
Cl2 Cl 0.7516(4) 0.2440(7) 0.7378(3) 0.231(6) Uani 0.40 1 d P H 1
O23A O 0.6365(7) 0.3535(7) 0.6638(5) 0.105(4) Uani 0.40 1 d P I 1
O23B O 0.6935(12) 0.4105(14) 0.6721(12) 0.175(11) Uani 0.40 1 d P I 1
O29W O 0.7276(5) 0.1591(8) 0.7639(6) 0.071(3) Uani 0.30 1 d P J 2
O29A O 0.7322(8) 0.1121(12) 0.8067(10) 0.082(6) Uani 0.20 1 d P J 2
Cl2A Cl 0.8139(14) 0.3071(12) 0.7422(8) 0.44(2) Uani 0.30 1 d P . 2
Cl2B Cl 0.8018(5) 0.2386(10) 0.7498(5) 0.216(7) Uani 0.30 1 d P K 3
O23W O 0.7103(8) 0.3709(10) 0.6941(7) 0.074(4) Uani 0.30 1 d P L 3
Cl1 Cl 0.56043(12) 0.2015(3) 0.80735(13) 0.0959(10) Uani 0.55 1 d P M 1
Cl1A Cl 0.5465(3) 0.2565(4) 0.7909(5) 0.161(5) Uani 0.30 1 d P . 2
Cl1B Cl 0.5758(4) 0.2071(6) 0.7349(7) 0.113(5) Uani 0.15 1 d P N 3
O2 O 0.92203(9) 0.05630(14) 0.54836(9) 0.0355(5) Uani 1 1 d . . .
O1 O 0.88945(10) -0.13968(15) 0.54473(10) 0.0402(5) Uani 1 1 d . . .
O3 O 0.85670(9) 0.14919(14) 0.41816(9) 0.0351(5) Uani 1 1 d . . .
O11 O 0.51601(10) -0.06328(14) 0.36367(12) 0.0424(5) Uani 1 1 d . . .
O12 O 0.57542(9) -0.17214(15) 0.49480(11) 0.0410(5) Uani 1 1 d . . .
O6 O 0.81237(10) -0.25571(17) 0.41732(12) 0.0477(6) Uani 1 1 d . . .
O5 O 0.75052(10) -0.13617(17) 0.28058(10) 0.0441(6) Uani 1 1 d . . .
O4 O 0.78015(11) 0.07039(17) 0.27694(11) 0.0451(5) Uani 1 1 d . . .
N3 N 0.88255(12) 0.04689(17) 0.63190(11) 0.0359(6) Uani 1 1 d . . .
O7 O 0.66046(12) -0.07995(17) 0.62482(15) 0.0582(7) Uani 1 1 d . . .
O8 O 0.68448(10) 0.11235(15) 0.61878(12) 0.0454(6) Uani 1 1 d . . .
O10 O 0.54931(11) 0.14552(17) 0.36048(14) 0.0537(7) Uani 1 1 d . . .
N6 N 0.76974(11) 0.23448(17) 0.38956(12) 0.0349(5) Uani 1 1 d . . .
N25 N 0.57030(12) -0.17076(16) 0.33338(12) 0.0370(6) Uani 1 1 d . . .
N4 N 0.86945(11) 0.16473(17) 0.57949(11) 0.0322(5) Uani 1 1 d . . .
O9 O 0.62041(11) 0.24054(17) 0.48102(12) 0.0478(6) Uani 1 1 d . . .
N19 N 0.72723(11) 0.25939(16) 0.51048(13) 0.0357(6) Uani 1 1 d . . .
N15 N 0.72404(13) -0.19035(17) 0.61428(13) 0.0391(6) Uani 1 1 d . . .
N18 N 0.76920(11) 0.18368(17) 0.60314(12) 0.0353(6) Uani 1 1 d . . .
N5 N 0.82523(11) 0.23637(16) 0.48493(11) 0.0328(5) Uani 1 1 d . . .
N7 N 0.71749(12) 0.18001(18) 0.29073(12) 0.0408(6) Uani 1 1 d . . .
N20 N 0.67699(12) 0.28510(16) 0.41549(13) 0.0384(6) Uani 1 1 d . . .
N17 N 0.78605(12) 0.07003(18) 0.66086(12) 0.0387(6) Uani 1 1 d . . .
N26 N 0.61053(12) -0.24897(16) 0.42490(13) 0.0374(6) Uani 1 1 d . . .
N24 N 0.55663(12) -0.05271(18) 0.28136(12) 0.0381(6) Uani 1 1 d . . .
N22 N 0.58124(12) 0.09489(19) 0.27977(13) 0.0421(6) Uani 1 1 d . . .
N9 N 0.65126(12) -0.0811(2) 0.24874(12) 0.0426(6) Uani 1 1 d . . .
C5 C 0.82136(12) 0.20196(19) 0.42998(13) 0.0308(6) Uani 1 1 d . . .
N1 N 0.81742(12) -0.21462(17) 0.57999(12) 0.0373(6) Uani 1 1 d . . .
N11 N 0.70552(12) -0.27425(17) 0.39396(13) 0.0384(6) Uani 1 1 d . . .
C35 C 0.61324(13) -0.21929(18) 0.48111(14) 0.0334(6) Uani 1 1 d . . .
N12 N 0.75976(12) -0.28480(18) 0.48910(13) 0.0394(6) Uani 1 1 d . . .
N27 N 0.66543(12) -0.25042(16) 0.52008(12) 0.0357(6) Uani 1 1 d . . .
N21 N 0.62377(12) 0.21197(19) 0.32392(14) 0.0436(6) Uani 1 1 d . . .
N16 N 0.76792(14) -0.07873(19) 0.66462(13) 0.0435(6) Uani 1 1 d . . .
C3 C 0.89392(12) 0.0866(2) 0.58316(12) 0.0320(6) Uani 1 1 d . . .
N2 N 0.86168(12) -0.10260(18) 0.63107(11) 0.0371(6) Uani 1 1 d . . .
C1 C 0.85930(14) -0.1512(2) 0.58201(13) 0.0358(6) Uani 1 1 d . . .
C33 C 0.54483(13) -0.0922(2) 0.32943(15) 0.0360(6) Uani 1 1 d . . .
C27 C 0.74115(14) 0.1207(2) 0.62685(14) 0.0375(7) Uani 1 1 d . . .
C11 C 0.76444(14) -0.2704(2) 0.43225(15) 0.0378(7) Uani 1 1 d . . .
N8 N 0.67272(13) 0.0677(2) 0.24214(13) 0.0468(7) Uani 1 1 d . . .
C34 C 0.55818(14) -0.23362(19) 0.37372(15) 0.0367(7) Uani 1 1 d . . .
H34A H 0.5468 -0.2866 0.3512 0.044 Uiso 1 1 calc R . .
H34B H 0.5220 -0.2159 0.3884 0.044 Uiso 1 1 calc R . .
N10 N 0.66410(12) -0.20076(19) 0.29999(12) 0.0395(6) Uani 1 1 d . . .
C29 C 0.66964(14) 0.25920(19) 0.46995(15) 0.0371(7) Uani 1 1 d . . .
C9 C 0.69441(15) -0.1389(2) 0.27733(13) 0.0399(7) Uani 1 1 d . . .
C28 C 0.73510(15) 0.25627(19) 0.57481(15) 0.0378(7) Uani 1 1 d . . .
H28A H 0.7574 0.3073 0.5932 0.045 Uiso 1 1 calc R . .
H28B H 0.6934 0.2565 0.5830 0.045 Uiso 1 1 calc R . .
C16 C 0.83694(14) 0.1804(2) 0.62561(13) 0.0348(6) Uani 1 1 d . . .
H16 H 0.8538 0.2307 0.6504 0.042 Uiso 1 1 calc R . .
C32 C 0.53372(14) 0.0306(2) 0.26241(16) 0.0421(7) Uani 1 1 d . . .
H32A H 0.4988 0.0440 0.2802 0.050 Uiso 1 1 calc R . .
H32B H 0.5172 0.0312 0.2181 0.050 Uiso 1 1 calc R . .
C18 C 0.74120(13) 0.30084(19) 0.41677(15) 0.0362(7) Uani 1 1 d . . .
H18 H 0.7470 0.3572 0.4000 0.043 Uiso 1 1 calc R . .
C25 C 0.71235(16) -0.1128(2) 0.63355(16) 0.0428(7) Uani 1 1 d . . .
C13 C 0.78986(15) -0.2115(2) 0.63087(14) 0.0383(7) Uani 1 1 d . . .
H13 H 0.7985 -0.2635 0.6559 0.046 Uiso 1 1 calc R . .
C7 C 0.72871(14) 0.1023(2) 0.27095(14) 0.0398(7) Uani 1 1 d . . .
C24 C 0.66060(14) -0.30606(18) 0.42434(15) 0.0369(7) Uani 1 1 d . . .
H24 H 0.6445 -0.3624 0.4088 0.044 Uiso 1 1 calc R . .
C25B C 0.69757(14) -0.30987(18) 0.49086(15) 0.0363(6) Uani 1 1 d . . .
H25B H 0.6973 -0.3675 0.5078 0.044 Uiso 1 1 calc R . .
C23 C 0.59710(14) -0.1885(2) 0.28329(14) 0.0392(7) Uani 1 1 d . . .
H23 H 0.5751 -0.2360 0.2582 0.047 Uiso 1 1 calc R . .
C12 C 0.81342(15) -0.2862(2) 0.54092(16) 0.0409(7) Uani 1 1 d . . .
H12A H 0.8117 -0.3376 0.5644 0.049 Uiso 1 1 calc R . .
H12B H 0.8518 -0.2889 0.5266 0.049 Uiso 1 1 calc R . .
C4 C 0.87864(13) 0.2257(2) 0.53640(13) 0.0347(6) Uani 1 1 d . . .
H4A H 0.9150 0.2086 0.5218 0.042 Uiso 1 1 calc R . .
H4B H 0.8887 0.2803 0.5570 0.042 Uiso 1 1 calc R . .
C2 C 0.90658(14) -0.0359(2) 0.65055(14) 0.0390(7) Uani 1 1 d . . .
H2A H 0.9212 -0.0371 0.6950 0.047 Uiso 1 1 calc R . .
H2B H 0.9431 -0.0466 0.6344 0.047 Uiso 1 1 calc R . .
C10 C 0.69539(16) -0.2745(2) 0.32904(16) 0.0435(8) Uani 1 1 d . . .
H10C H 0.7362 -0.2796 0.3195 0.052 Uiso 1 1 calc R . .
H10D H 0.6703 -0.3243 0.3124 0.052 Uiso 1 1 calc R . .
C36 C 0.67506(15) -0.2466(2) 0.58478(15) 0.0381(7) Uani 1 1 d . . .
H36A H 0.6357 -0.2289 0.5937 0.046 Uiso 1 1 calc R . .
H36B H 0.6851 -0.3035 0.6016 0.046 Uiso 1 1 calc R . .
C31 C 0.58173(14) 0.1498(2) 0.32491(16) 0.0422(7) Uani 1 1 d . . .
C8 C 0.66634(17) -0.0133(3) 0.21301(15) 0.0483(8) Uani 1 1 d . . .
H8A H 0.7059 -0.0270 0.2028 0.058 Uiso 1 1 calc R . .
H8B H 0.6332 -0.0097 0.1748 0.058 Uiso 1 1 calc R . .
C17 C 0.77482(14) 0.29379(19) 0.48412(15) 0.0356(6) Uani 1 1 d . . .
H17 H 0.7904 0.3493 0.5020 0.043 Uiso 1 1 calc R . .
C15 C 0.84814(14) 0.0993(2) 0.66346(13) 0.0368(7) Uani 1 1 d . . .
H15 H 0.8725 0.1104 0.7058 0.044 Uiso 1 1 calc R . .
C20 C 0.62060(15) 0.1222(2) 0.24159(15) 0.0452(8) Uani 1 1 d . . .
H20 H 0.5955 0.1342 0.1996 0.054 Uiso 1 1 calc R . .
C6 C 0.76627(14) 0.2343(2) 0.32574(14) 0.0390(7) Uani 1 1 d . . .
H6A H 0.8070 0.2159 0.3200 0.047 Uiso 1 1 calc R . .
H6B H 0.7587 0.2922 0.3102 0.047 Uiso 1 1 calc R . .
C21 C 0.58816(14) -0.1062(2) 0.24756(14) 0.0409(7) Uani 1 1 d . . .
H21 H 0.5623 -0.1147 0.2054 0.049 Uiso 1 1 calc R . .
C19 C 0.65173(15) 0.2023(2) 0.27368(16) 0.0439(8) Uani 1 1 d . . .
H19 H 0.6435 0.2520 0.2463 0.053 Uiso 1 1 calc R . .
C14 C 0.82057(15) -0.1333(2) 0.66623(14) 0.0412(7) Uani 1 1 d . . .
H14 H 0.8440 -0.1475 0.7084 0.049 Uiso 1 1 calc R . .
C30 C 0.62729(15) 0.2864(2) 0.36037(18) 0.0465(8) Uani 1 1 d . . .
H30A H 0.5870 0.2937 0.3707 0.056 Uiso 1 1 calc R . .
H30B H 0.6333 0.3355 0.3362 0.056 Uiso 1 1 calc R . .
C26 C 0.77257(17) 0.0009(2) 0.69565(15) 0.0444(8) Uani 1 1 d . . .
H26A H 0.7327 0.0121 0.7061 0.053 Uiso 1 1 calc R . .
H26B H 0.8058 -0.0029 0.7337 0.053 Uiso 1 1 calc R . .

loop_
_atom_site_aniso_label
_atom_site_aniso_U_11
_atom_site_aniso_U_22
_atom_site_aniso_U_33
_atom_site_aniso_U_23
_atom_site_aniso_U_13
_atom_site_aniso_U_12
Ca1 0.0199(4) 0.0309(4) 0.0280(4) -0.0044(3) 0.0080(3) -0.0038(3)
O1W 0.025(2) 0.035(3) 0.043(3) -0.001(2) 0.011(2) -0.0010(18)
O2W 0.0273(16) 0.0294(17) 0.0291(17) 0.0004(14) 0.0062(14) 0.0008(13)
O3W 0.0256(19) 0.0327(17) 0.0338(17) -0.0028(12) 0.0089(16) -0.0054(16)
O4W 0.043(2) 0.123(5) 0.037(2) 0.016(3) 0.0144(17) 0.020(3)
O5W 0.057(2) 0.089(3) 0.057(2) -0.038(2) 0.027(2) -0.029(2)
O7WA 0.056(4) 0.113(5) 0.137(6) 0.033(5) 0.044(4) 0.014(3)
O22W 0.359(19) 0.066(5) 0.197(10) -0.043(6) 0.148(12) -0.075(8)
O27A 0.154(14) 0.076(8) 0.171(15) 0.006(9) -0.068(12) 0.002(9)
O27B 0.020(6) 0.091(13) 0.074(11) 0.064(11) -0.006(6) 0.008(7)
Ca2 0.0204(8) 0.0258(8) 0.0289(8) 0.0005(6) 0.0056(6) 0.0000(6)
O2W1 0.031(3) 0.025(3) 0.029(3) 0.004(3) 0.004(3) 0.005(2)
O1W1 0.021(4) 0.036(6) 0.030(5) -0.003(4) 0.007(4) -0.004(4)
O6W 0.037(3) 0.040(3) 0.046(4) -0.006(3) 0.012(3) -0.004(3)
O7W 0.037(4) 0.036(3) 0.039(4) 0.003(3) 0.009(3) 0.005(3)
O3W1 0.024(4) 0.034(3) 0.033(3) -0.002(2) 0.006(3) 0.000(3)
O4W1 0.075(7) 0.101(9) 0.079(7) 0.039(7) 0.053(6) 0.049(7)
O25W 0.055(5) 0.103(7) 0.050(4) 0.005(4) 0.021(4) -0.046(5)
O22A 0.061(6) 0.059(5) 0.115(8) 0.027(6) 0.026(5) 0.013(5)
O24W 0.075(9) 0.143(14) 0.131(13) 0.035(11) 0.037(9) -0.007(9)
O27W 0.190(19) 0.082(10) 0.123(13) 0.052(9) 0.102(13) 0.080(12)
C11X 0.0320(16) 0.0536(19) 0.0374(16) -0.0036(14) -0.0009(12) 0.0023(14)
N1X 0.0254(12) 0.0448(14) 0.0364(13) -0.0015(11) 0.0055(10) -0.0056(10)
C10X 0.0287(15) 0.0516(18) 0.0367(15) 0.0031(13) 0.0054(12) -0.0032(13)
C8X 0.0284(15) 0.0500(18) 0.0390(16) -0.0057(14) 0.0036(12) 0.0002(13)
C9X 0.0222(13) 0.0402(15) 0.0413(16) -0.0008(12) 0.0051(11) -0.0053(11)
O9W 0.0594(18) 0.109(3) 0.0659(19) -0.0259(18) 0.0142(15) 0.0261(18)
O8W 0.126(7) 0.028(3) 0.110(5) 0.024(3) 0.061(6) 0.026(4)
O8WA 0.053(8) 0.055(9) 0.083(10) 0.023(7) -0.016(7) -0.043(7)
O10W 0.066(4) 0.088(4) 0.074(4) 0.031(3) 0.026(3) 0.015(3)
O10A 0.31(4) 0.086(12) 0.119(14) 0.008(10) -0.118(19) 0.001(17)
O26W 0.090(6) 0.118(8) 0.152(10) -0.010(7) 0.021(6) 0.001(5)
O28W 0.233(14) 0.308(19) 0.047(4) -0.062(7) 0.054(6) -0.148(13)
O30W 0.132(8) 0.068(5) 0.123(8) -0.048(5) 0.032(6) 0.005(5)
O26A 0.55(5) 0.19(2) 0.27(3) 0.073(19) 0.26(4) 0.10(3)
O31W 0.136(4) 0.094(3) 0.144(4) -0.043(3) 0.052(4) -0.042(3)
O11W 0.114(4) 0.051(3) 0.082(3) 0.016(2) -0.011(3) 0.020(3)
O11A 0.10(2) 0.08(2) 0.43(7) 0.00(3) 0.07(3) 0.021(16)
O13W 0.113(5) 0.069(4) 0.096(5) 0.046(3) 0.004(4) -0.001(3)
O15W 0.146(6) 0.214(9) 0.065(4) 0.058(5) 0.048(4) 0.049(6)
O13A 0.057(7) 0.083(10) 0.143(15) 0.072(10) 0.018(8) -0.020(7)
O15A 0.097(10) 0.118(12) 0.098(10) 0.057(9) -0.032(8) -0.007(9)
O18W 0.093(5) 0.084(4) 0.105(4) 0.038(3) 0.018(3) -0.035(4)
O14W 0.249(10) 0.055(3) 0.179(7) -0.016(4) 0.098(7) -0.048(4)
C1X 0.031(4) 0.080(6) 0.040(5) -0.020(4) 0.002(3) -0.009(4)
C2X 0.025(5) 0.051(4) 0.044(8) -0.017(4) -0.003(6) 0.003(3)
C3X 0.028(4) 0.048(4) 0.033(4) -0.006(3) 0.003(3) -0.003(3)
C4X 0.014(5) 0.038(4) 0.037(4) -0.017(3) -0.001(4) -0.012(4)
C5X 0.026(9) 0.056(5) 0.044(4) 0.002(3) -0.008(4) -0.005(3)
C6X 0.036(4) 0.080(5) 0.037(4) 0.000(4) 0.003(3) -0.014(4)
C7X 0.026(3) 0.056(5) 0.041(4) -0.008(3) -0.001(3) 0.010(3)
O1X 0.024(2) 0.073(4) 0.079(5) -0.041(3) 0.010(3) -0.004(3)
O2X 0.045(3) 0.137(6) 0.051(3) -0.034(4) 0.013(2) 0.000(3)
O3X 0.054(3) 0.062(3) 0.068(4) -0.023(3) -0.010(3) 0.015(2)
O12W 0.040(4) 0.171(12) 0.106(8) 0.042(8) 0.032(6) 0.018(5)
O17W 0.183(12) 0.123(9) 0.285(17) 0.113(10) 0.127(12) 0.061(8)
O16W 0.133(7) 0.075(4) 0.087(5) -0.009(4) 0.055(5) 0.027(4)
C1XA 0.026(4) 0.080(6) 0.037(9) -0.033(5) 0.009(7) -0.006(5)
C2XA 0.029(4) 0.055(5) 0.043(5) -0.019(4) 0.003(3) 0.001(4)
C3XA 0.034(5) 0.058(5) 0.032(5) -0.015(4) 0.011(3) -0.007(4)
C4XA 0.024(8) 0.050(6) 0.044(6) -0.017(5) -0.006(5) -0.012(6)
C5XA 0.021(10) 0.064(8) 0.060(7) -0.001(5) 0.001(7) -0.012(5)
C6XA 0.039(7) 0.082(8) 0.039(6) -0.018(6) 0.008(5) -0.028(6)
C7XA 0.041(6) 0.052(6) 0.061(6) -0.014(5) 0.016(5) -0.011(5)
O1XA 0.028(3) 0.136(10) 0.053(5) -0.042(5) 0.015(3) -0.021(5)
O2XA 0.041(3) 0.112(6) 0.092(7) -0.073(6) 0.027(4) -0.013(4)
O3XA 0.071(5) 0.074(5) 0.106(7) -0.007(4) -0.006(5) 0.005(4)
O12A 0.036(4) 0.104(7) 0.068(6) -0.003(5) 0.020(4) -0.011(4)
O16A 0.102(8) 0.108(8) 0.180(13) 0.049(9) 0.070(9) 0.034(7)
O19W 0.189(8) 0.242(11) 0.386(16) 0.015(11) 0.135(10) 0.100(8)
Cl2 0.172(6) 0.388(13) 0.178(6) -0.220(8) 0.125(5) -0.166(8)
O23A 0.150(11) 0.091(7) 0.083(7) -0.024(6) 0.049(7) -0.023(7)
O23B 0.18(2) 0.131(17) 0.21(2) -0.104(16) 0.050(18) -0.044(15)
O29W 0.061(6) 0.079(7) 0.076(7) -0.050(6) 0.024(5) -0.019(6)
O29A 0.083(11) 0.068(10) 0.099(13) -0.073(11) 0.032(10) -0.021(9)
Cl2A 0.80(5) 0.36(2) 0.32(2) -0.29(2) 0.43(3) -0.41(3)
Cl2B 0.128(6) 0.333(17) 0.215(11) -0.184(12) 0.093(7) -0.108(9)
O23W 0.090(10) 0.081(10) 0.068(7) -0.044(7) 0.050(7) -0.038(8)
Cl1 0.0592(13) 0.149(3) 0.0814(15) -0.0476(18) 0.0218(11) -0.0320(17)
Cl1A 0.080(4) 0.075(3) 0.291(12) -0.062(5) -0.021(5) 0.013(3)
Cl1B 0.048(4) 0.073(5) 0.209(13) 0.055(7) 0.020(6) -0.006(4)
O2 0.0228(9) 0.0502(12) 0.0340(10) -0.0018(9) 0.0084(8) -0.0032(9)
O1 0.0317(11) 0.0512(13) 0.0389(11) 0.0062(10) 0.0111(9) 0.0007(9)
O3 0.0258(10) 0.0453(12) 0.0346(10) 0.0052(9) 0.0087(8) 0.0039(9)
O11 0.0345(11) 0.0352(11) 0.0662(15) -0.0055(10) 0.0289(11) 0.0005(9)
O12 0.0229(10) 0.0467(12) 0.0530(13) -0.0197(10) 0.0093(9) 0.0021(9)
O6 0.0283(11) 0.0614(15) 0.0568(14) -0.0066(12) 0.0171(10) 0.0026(10)
O5 0.0261(11) 0.0663(15) 0.0405(12) -0.0204(11) 0.0097(9) -0.0014(10)
O4 0.0317(12) 0.0577(14) 0.0465(13) 0.0026(11) 0.0114(9) -0.0036(10)
N3 0.0306(13) 0.0479(15) 0.0298(12) -0.0013(10) 0.0089(10) -0.0072(11)
O7 0.0393(14) 0.0483(14) 0.099(2) -0.0227(14) 0.0395(14) -0.0134(11)
O8 0.0295(11) 0.0454(13) 0.0684(15) -0.0164(11) 0.0257(11) -0.0125(10)
O10 0.0331(12) 0.0517(14) 0.0807(18) -0.0148(13) 0.0228(12) -0.0072(11)
N6 0.0251(12) 0.0416(14) 0.0379(13) 0.0087(11) 0.0082(10) 0.0001(10)
N25 0.0306(13) 0.0366(13) 0.0466(14) -0.0119(11) 0.0151(11) -0.0008(10)
N4 0.0222(11) 0.0445(14) 0.0307(12) -0.0015(10) 0.0079(9) -0.0067(10)
O9 0.0304(12) 0.0569(14) 0.0620(15) -0.0169(12) 0.0224(11) -0.0130(10)
N19 0.0249(12) 0.0348(13) 0.0510(15) -0.0040(11) 0.0160(11) -0.0075(10)
N15 0.0353(14) 0.0379(13) 0.0462(15) 0.0018(11) 0.0144(11) -0.0044(11)
N18 0.0244(12) 0.0417(14) 0.0426(14) -0.0095(11) 0.0136(10) -0.0104(10)
N5 0.0237(12) 0.0381(13) 0.0366(13) 0.0007(10) 0.0079(10) -0.0019(10)
N7 0.0265(13) 0.0502(16) 0.0416(14) 0.0122(12) 0.0017(10) -0.0019(11)
N20 0.0233(12) 0.0341(13) 0.0583(16) 0.0025(12) 0.0114(11) -0.0005(10)
N17 0.0340(14) 0.0501(15) 0.0352(13) -0.0044(11) 0.0149(11) -0.0134(12)
N26 0.0241(12) 0.0362(13) 0.0521(15) -0.0139(11) 0.0101(11) 0.0009(10)
N24 0.0269(12) 0.0465(15) 0.0397(13) -0.0062(11) 0.0065(10) -0.0004(11)
N22 0.0270(13) 0.0493(16) 0.0452(15) 0.0043(12) 0.0005(11) -0.0017(11)
N9 0.0300(13) 0.0633(18) 0.0337(13) -0.0056(12) 0.0067(10) -0.0019(12)
C5 0.0209(12) 0.0385(15) 0.0334(14) 0.0064(11) 0.0077(10) -0.0049(11)
N1 0.0313(13) 0.0425(14) 0.0385(13) 0.0046(11) 0.0096(10) -0.0014(11)
N11 0.0286(13) 0.0414(14) 0.0472(15) -0.0060(11) 0.0134(11) 0.0043(11)
C35 0.0233(13) 0.0296(14) 0.0486(17) -0.0077(12) 0.0117(12) -0.0039(11)
N12 0.0264(12) 0.0420(14) 0.0514(15) -0.0040(12) 0.0128(11) 0.0006(11)
N27 0.0342(13) 0.0301(12) 0.0452(14) 0.0009(10) 0.0149(11) 0.0043(10)
N21 0.0259(13) 0.0461(15) 0.0557(17) 0.0046(13) 0.0049(11) -0.0017(11)
N16 0.0424(15) 0.0513(16) 0.0413(14) -0.0060(12) 0.0191(12) -0.0124(13)
C3 0.0200(12) 0.0450(16) 0.0298(13) -0.0018(12) 0.0042(10) -0.0081(11)
N2 0.0315(13) 0.0463(15) 0.0346(13) 0.0061(11) 0.0104(10) -0.0053(11)
C1 0.0262(14) 0.0450(16) 0.0338(14) 0.0112(12) 0.0034(11) 0.0047(12)
C33 0.0205(13) 0.0388(15) 0.0496(17) -0.0094(13) 0.0107(12) -0.0049(11)
C27 0.0338(16) 0.0436(16) 0.0403(16) -0.0167(13) 0.0188(13) -0.0116(13)
C11 0.0307(15) 0.0349(15) 0.0489(17) -0.0081(13) 0.0121(13) 0.0056(12)
N8 0.0306(14) 0.0634(19) 0.0436(15) -0.0010(13) 0.0047(11) -0.0033(13)
C34 0.0261(14) 0.0342(15) 0.0498(17) -0.0135(13) 0.0098(12) -0.0040(11)
N10 0.0270(12) 0.0532(16) 0.0388(13) -0.0143(12) 0.0095(10) 0.0003(11)
C29 0.0282(15) 0.0322(14) 0.0540(18) -0.0073(13) 0.0160(13) -0.0049(12)
C9 0.0334(16) 0.0558(19) 0.0298(14) -0.0191(13) 0.0069(12) -0.0001(14)
C28 0.0319(15) 0.0352(15) 0.0510(18) -0.0143(13) 0.0190(13) -0.0076(12)
C16 0.0274(14) 0.0453(17) 0.0326(14) -0.0102(12) 0.0095(11) -0.0122(12)
C32 0.0222(14) 0.0512(18) 0.0473(18) 0.0019(14) -0.0010(12) -0.0016(13)
C18 0.0245(14) 0.0319(14) 0.0532(18) 0.0072(13) 0.0117(12) -0.0031(11)
C25 0.0399(18) 0.0462(18) 0.0505(18) -0.0047(15) 0.0264(14) -0.0107(14)
C13 0.0359(16) 0.0430(17) 0.0366(15) 0.0109(13) 0.0105(12) -0.0017(13)
C7 0.0288(15) 0.0562(19) 0.0334(15) 0.0090(14) 0.0063(12) -0.0022(14)
C24 0.0308(15) 0.0267(13) 0.0557(18) -0.0092(13) 0.0158(13) 0.0005(11)
C25B 0.0301(15) 0.0259(13) 0.0556(18) -0.0007(12) 0.0161(13) 0.0028(11)
C23 0.0277(15) 0.0500(18) 0.0382(15) -0.0195(13) 0.0058(12) -0.0017(13)
C12 0.0292(15) 0.0400(16) 0.0526(18) 0.0030(14) 0.0089(13) 0.0068(13)
C4 0.0228(13) 0.0442(16) 0.0361(15) 0.0012(12) 0.0057(11) -0.0103(12)
C2 0.0296(15) 0.0518(18) 0.0333(15) 0.0068(13) 0.0038(12) -0.0055(13)
C10 0.0356(16) 0.0480(18) 0.0484(18) -0.0180(15) 0.0139(14) 0.0052(14)
C36 0.0352(16) 0.0365(15) 0.0469(17) 0.0045(13) 0.0182(13) -0.0056(12)
C31 0.0243(14) 0.0436(17) 0.0547(19) 0.0027(15) 0.0027(13) 0.0035(12)
C8 0.0407(18) 0.070(2) 0.0340(16) -0.0046(15) 0.0100(13) -0.0087(17)
C17 0.0286(14) 0.0308(14) 0.0504(17) 0.0006(12) 0.0158(13) -0.0054(11)
C15 0.0312(15) 0.0511(18) 0.0283(13) -0.0054(12) 0.0082(11) -0.0114(13)
C20 0.0310(16) 0.061(2) 0.0379(16) 0.0088(15) -0.0004(13) -0.0014(15)
C6 0.0291(15) 0.0508(18) 0.0357(15) 0.0135(13) 0.0058(12) -0.0049(13)
C21 0.0274(15) 0.059(2) 0.0343(15) -0.0132(14) 0.0037(12) -0.0037(14)
C19 0.0283(15) 0.0529(19) 0.0452(17) 0.0149(15) 0.0001(13) -0.0011(14)
C14 0.0396(17) 0.0527(19) 0.0319(15) 0.0095(13) 0.0105(13) -0.0085(14)
C30 0.0271(15) 0.0396(17) 0.069(2) 0.0059(16) 0.0048(14) 0.0033(13)
C26 0.0504(19) 0.0538(19) 0.0369(16) -0.0078(14) 0.0256(14) -0.0177(16)

loop_
_atom_type_symbol
_atom_type_description
_atom_type_scat_dispersion_real
_atom_type_scat_dispersion_imag
_atom_type_scat_source
C C 0.0181 0.0091 'International Tables Vol C Tables 4.2.6.8 and 6.1.1.4'
H H 0.0000 0.0000 'International Tables Vol C Tables 4.2.6.8 and 6.1.1.4'
N N 0.0311 0.0180 'International Tables Vol C Tables 4.2.6.8 and 6.1.1.4'
O O 0.0492 0.0322 'International Tables Vol C Tables 4.2.6.8 and 6.1.1.4'
Ca Ca 0.3641 1.2855 'International Tables Vol C Tables 4.2.6.8 and 6.1.1.4'
Cl Cl 0.3639 0.7018 'International Tables Vol C Tables 4.2.6.8 and 6.1.1.4'

loop_
_geom_angle_atom_site_label_1
_geom_angle_atom_site_label_2
_geom_angle_atom_site_label_3
_geom_angle
_geom_angle_site_symmetry_1
_geom_angle_site_symmetry_3
O8 Ca1 O4W 101.43(16) . .
O8 Ca1 O1W 78.30(17) . .
O4W Ca1 O1W 147.9(2) . .
O8 Ca1 O3W 147.70(11) . .
O4W Ca1 O3W 88.25(19) . .
O1W Ca1 O3W 109.23(18) . .
O8 Ca1 O11 143.88(8) . 3_656
O4W Ca1 O11 82.05(14) . 3_656
O1W Ca1 O11 80.41(17) . 3_656
O3W Ca1 O11 67.54(11) . 3_656
O8 Ca1 O2W 82.42(9) . .
O4W Ca1 O2W 140.23(19) . .
O1W Ca1 O2W 71.82(19) . .
O3W Ca1 O2W 71.08(11) . .
O11 Ca1 O2W 117.79(10) 3_656 .
O8 Ca1 O7 79.26(8) . .
O4W Ca1 O7 67.89(16) . .
O1W Ca1 O7 141.22(18) . .
O3W Ca1 O7 76.04(11) . .
O11 Ca1 O7 133.05(8) 3_656 .
O2W Ca1 O7 74.18(11) . .
O8 Ca1 O5W 69.43(11) . .
O4W Ca1 O5W 74.2(2) . .
O1W Ca1 O5W 75.9(2) . .
O3W Ca1 O5W 142.54(13) . .
O11 Ca1 O5W 77.28(11) 3_656 .
O2W Ca1 O5W 140.67(14) . .
O7 Ca1 O5W 123.94(14) . .
O9 Ca2 O1W1 82.4(3) . .
O9 Ca2 O3W1 149.4(2) . 3_656
O1W1 Ca2 O3W1 111.8(3) . 3_656
O9 Ca2 O7W 93.2(2) . .
O1W1 Ca2 O7W 148.9(4) . .
O3W1 Ca2 O7W 87.4(3) 3_656 .
O9 Ca2 O2W1 89.65(17) . .
O1W1 Ca2 O2W1 71.3(3) . .
O3W1 Ca2 O2W1 71.0(2) 3_656 .
O7W Ca2 O2W1 139.7(3) . .
O9 Ca2 O6W 67.14(17) . .
O1W1 Ca2 O6W 76.2(3) . .
O3W1 Ca2 O6W 141.1(2) 3_656 .
O7W Ca2 O6W 73.8(2) . .
O2W1 Ca2 O6W 142.2(2) . .
O9 Ca2 O12 142.22(10) . 3_656
O1W1 Ca2 O12 76.9(3) . 3_656
O3W1 Ca2 O12 68.33(19) 3_656 3_656
O7W Ca2 O12 88.7(2) . 3_656
O2W1 Ca2 O12 112.55(17) . 3_656
O6W Ca2 O12 77.33(16) . 3_656
O9 Ca2 O10 77.88(9) . .
O1W1 Ca2 O10 142.2(3) . .
O3W1 Ca2 O10 74.77(18) 3_656 .
O7W Ca2 O10 64.9(2) . .
O2W1 Ca2 O10 76.57(18) . .
O6W Ca2 O10 123.21(18) . .
O12 Ca2 O10 135.31(9) 3_656 .
O20W O7W O21B 44.9(10) 2_655 2_655
O20W O7W Ca2 154.0(8) 2_655 .
O21B O7W Ca2 160.7(9) 2_655 .
C8X N1X C9X 115.9(2) . .
C7XA C8X N1X 114.0(5) . .
C7XA C8X C7X 26.3(5) . .
N1X C8X C7X 110.7(4) . .
C11X C9X N1X 110.6(3) . .
C11X C9X C10X 111.2(3) . .
N1X C9X C10X 110.0(2) . .
O20W O21B O7W 64.1(14) . 2_645
O18W O18A O26A 130(2) . 4_665
C2X C1X C6X 120.0(9) . .
C2X C1X O2X 121.0(12) . .
C6X C1X O2X 118.9(11) . .
O3X C2X C1X 115.0(12) . .
O3X C2X C3X 125.0(11) . .
C1X C2X C3X 120.0(9) . .
C2X C3X C4X 121.9(8) . .
C5X C4X C3X 116.5(9) . .
C5X C4X C7X 124.0(9) . .
C3X C4X C7X 116.9(9) . .
C4X C5X C6X 121.7(10) . .
C1X C6X C5X 119.6(9) . .
O1X C7X C8X 110.2(6) . .
O1X C7X C4X 112.6(10) . .
C8X C7X C4X 110.0(10) . .
C2XA C1XA O2XA 120.3(16) . .
C2XA C1XA C6XA 121.5(11) . .
O2XA C1XA C6XA 118.2(15) . .
O3XA C2XA C1XA 116.7(13) . .
O3XA C2XA C3XA 123.4(11) . .
C1XA C2XA C3XA 119.9(11) . .
C2XA C3XA C4XA 120.0(11) . .
C5XA C4XA C3XA 118.3(13) . .
C5XA C4XA C7XA 119.4(13) . .
C3XA C4XA C7XA 120.7(15) . .
C4XA C5XA C6XA 120.7(14) . .
C1XA C6XA C5XA 118.6(12) . .
C8X C7XA O1XA 107.2(9) . .
C8X C7XA C4XA 118.6(14) . .
O1XA C7XA C4XA 103.8(15) . .
O20A O20W O21B 171(2) . .
O20A O20W O7W 100.6(14) . 2_645
O21B O20W O7W 71.0(14) . 2_645
O31W O23A O23B 151.1(15) . .
C33 O11 Ca1 145.8(2) . 3_656
C35 O12 Ca2 142.0(2) . 3_656
C3 N3 C2 122.3(3) . .
C3 N3 C15 112.0(3) . .
C2 N3 C15 125.5(3) . .
C25 O7 Ca1 153.2(2) . .
C27 O8 Ca1 157.9(2) . .
C31 O10 Ca2 154.2(2) . .
C5 N6 C6 120.0(3) . .
C5 N6 C18 111.3(3) . .
C6 N6 C18 121.4(3) . .
C33 N25 C34 122.6(3) . .
C33 N25 C23 111.9(3) . .
C34 N25 C23 123.9(3) . .
C3 N4 C4 122.6(2) . .
C3 N4 C16 112.4(2) . .
C4 N4 C16 124.9(3) . .
C29 O9 Ca2 157.0(2) . .
C29 N19 C28 122.6(3) . .
C29 N19 C17 111.5(3) . .
C28 N19 C17 122.1(3) . .
C25 N15 C36 122.5(3) . .
C25 N15 C13 112.9(3) . .
C36 N15 C13 124.4(3) . .
C27 N18 C28 122.1(3) . .
C27 N18 C16 111.5(3) . .
C28 N18 C16 124.1(2) . .
C5 N5 C17 112.5(2) . .
C5 N5 C4 123.5(2) . .
C17 N5 C4 123.5(3) . .
C7 N7 C19 112.9(3) . .
C7 N7 C6 123.5(3) . .
C19 N7 C6 123.6(3) . .
C29 N20 C18 112.7(3) . .
C29 N20 C30 124.1(3) . .
C18 N20 C30 122.7(3) . .
C27 N17 C26 123.3(3) . .
C27 N17 C15 112.3(3) . .
C26 N17 C15 124.1(3) . .
C35 N26 C24 112.6(3) . .
C35 N26 C34 122.8(2) . .
C24 N26 C34 124.0(3) . .
C33 N24 C32 123.0(3) . .
C33 N24 C21 112.6(3) . .
C32 N24 C21 124.0(3) . .
C31 N22 C32 121.9(3) . .
C31 N22 C20 112.4(3) . .
C32 N22 C20 123.5(3) . .
C9 N9 C8 122.7(3) . .
C9 N9 C21 111.9(3) . .
C8 N9 C21 124.0(3) . .
O3 C5 N5 126.3(3) . .
O3 C5 N6 125.2(3) . .
N5 C5 N6 108.4(3) . .
C1 N1 C12 122.7(3) . .
C1 N1 C13 111.8(3) . .
C12 N1 C13 123.9(3) . .
C11 N11 C24 111.4(3) . .
C11 N11 C10 121.8(3) . .
C24 N11 C10 123.5(3) . .
O12 C35 N27 125.2(3) . .
O12 C35 N26 126.2(3) . .
N27 C35 N26 108.6(2) . .
C11 N12 C25B 112.6(3) . .
C11 N12 C12 122.9(3) . .
C25B N12 C12 123.9(3) . .
C35 N27 C36 122.3(3) . .
C35 N27 C25B 111.7(3) . .
C36 N27 C25B 122.9(3) . .
C31 N21 C30 121.5(3) . .
C31 N21 C19 111.7(3) . .
C30 N21 C19 125.3(3) . .
C25 N16 C26 123.1(3) . .
C25 N16 C14 112.7(3) . .
C26 N16 C14 124.1(3) . .
O2 C3 N4 125.7(3) . .
O2 C3 N3 125.5(3) . .
N4 C3 N3 108.8(3) . .
C1 N2 C2 123.6(3) . .
C1 N2 C14 112.0(3) . .
C2 N2 C14 123.8(3) . .
O1 C1 N2 125.5(3) . .
O1 C1 N1 125.1(3) . .
N2 C1 N1 109.4(3) . .
O11 C33 N24 126.2(3) . .
O11 C33 N25 125.3(3) . .
N24 C33 N25 108.5(3) . .
O8 C27 N17 126.1(3) . .
O8 C27 N18 124.9(3) . .
N17 C27 N18 109.0(3) . .
O6 C11 N12 126.3(3) . .
O6 C11 N11 125.5(3) . .
N12 C11 N11 108.2(3) . .
C7 N8 C20 112.7(3) . .
C7 N8 C8 123.7(3) . .
C20 N8 C8 123.5(3) . .
N25 C34 N26 113.5(2) . .
C9 N10 C10 122.7(3) . .
C9 N10 C23 111.9(3) . .
C10 N10 C23 124.8(3) . .
O9 C29 N20 126.1(3) . .
O9 C29 N19 125.8(3) . .
N20 C29 N19 108.1(3) . .
O5 C9 N9 125.2(3) . .
O5 C9 N10 126.3(3) . .
N9 C9 N10 108.5(3) . .
N18 C28 N19 113.6(2) . .
N4 C16 N18 114.2(2) . .
N4 C16 C15 103.3(2) . .
N18 C16 C15 103.3(2) . .
N24 C32 N22 113.2(2) . .
N20 C18 N6 113.7(3) . .
N20 C18 C17 103.1(2) . .
N6 C18 C17 103.2(2) . .
O7 C25 N15 125.6(3) . .
O7 C25 N16 126.3(3) . .
N15 C25 N16 108.1(3) . .
N15 C13 N1 113.6(3) . .
N15 C13 C14 103.1(3) . .
N1 C13 C14 103.3(2) . .
O4 C7 N8 126.3(3) . .
O4 C7 N7 125.8(3) . .
N8 C7 N7 107.9(3) . .
N26 C24 N11 114.3(3) . .
N26 C24 C25B 103.3(2) . .
N11 C24 C25B 103.7(2) . .
N12 C25B N27 114.7(3) . .
N12 C25B C24 103.2(3) . .
N27 C25B C24 103.6(2) . .
N10 C23 N25 114.7(3) . .
N10 C23 C21 103.8(3) . .
N25 C23 C21 103.5(3) . .
N1 C12 N12 113.9(3) . .
N4 C4 N5 114.2(2) . .
N3 C2 N2 114.2(2) . .
N10 C10 N11 113.7(2) . .
N15 C36 N27 113.8(2) . .
O10 C31 N22 125.8(3) . .
O10 C31 N21 125.0(3) . .
N22 C31 N21 109.1(3) . .
N8 C8 N9 114.5(3) . .
N5 C17 N19 113.5(2) . .
N5 C17 C18 103.4(2) . .
N19 C17 C18 103.4(2) . .
N17 C15 N3 114.4(3) . .
N17 C15 C16 103.7(3) . .
N3 C15 C16 103.4(2) . .
N8 C20 N22 114.7(3) . .
N8 C20 C19 103.7(3) . .
N22 C20 C19 102.9(3) . .
N6 C6 N7 113.5(2) . .
N9 C21 N24 115.1(3) . .
N9 C21 C23 103.7(3) . .
N24 C21 C23 103.4(3) . .
N7 C19 N21 114.6(3) . .
N7 C19 C20 102.6(3) . .
N21 C19 C20 103.7(3) . .
N16 C14 N2 113.7(3) . .
N16 C14 C13 103.3(3) . .
N2 C14 C13 103.5(3) . .
N21 C30 N20 114.2(3) . .
N17 C26 N16 113.5(3) . .

loop_
_geom_bond_atom_site_label_1
_geom_bond_atom_site_label_2
_geom_bond_distance
_geom_bond_site_symmetry_2
Ca1 O8 2.380(2) .
Ca1 O4W 2.415(5) .
Ca1 O1W 2.420(5) .
Ca1 O3W 2.442(4) .
Ca1 O11 2.496(2) 3_656
Ca1 O2W 2.515(4) .
Ca1 O7 2.520(3) .
Ca1 O5W 2.531(4) .
O27A O27B 1.09(3) .
Ca2 O9 2.360(3) .
Ca2 O1W1 2.412(9) .
Ca2 O3W1 2.430(8) 3_656
Ca2 O7W 2.435(8) .
Ca2 O2W1 2.515(7) .
Ca2 O6W 2.531(7) .
Ca2 O12 2.556(3) 3_656
Ca2 O10 2.706(3) .
O7W O20W 1.72(2) 2_655
O7W O21B 1.81(3) 2_655
O3W1 Ca2 2.430(8) 3_656
O25W Cl2A 1.878(19) 2_646
O24W O14A 0.67(2) 4_566
C11X C9X 1.512(4) .
N1X C8X 1.496(4) .
N1X C9X 1.512(4) .
C10X C9X 1.517(4) .
C8X C7XA 1.437(12) .
C8X C7X 1.504(8) .
O8W O8WA 0.617(16) .
O26A O18A 1.71(4) 4_566
O31W O23A 1.196(13) .
O15A Cl1A 2.13(2) 4_665
O21B O20W 1.35(3) .
O21B O7W 1.81(3) 2_645
O18W O18A 0.97(3) .
O18A O26A 1.71(4) 4_665
O14A O24W 0.67(2) 4_665
C1X C2X 1.367(14) .
C1X C6X 1.384(14) .
C1X O2X 1.396(10) .
C2X O3X 1.350(11) .
C2X C3X 1.377(13) .
C3X C4X 1.418(11) .
C4X C5X 1.372(10) .
C4X C7X 1.557(13) .
C5X C6X 1.407(12) .
C7X O1X 1.430(12) .
C1XA C2XA 1.365(14) .
C1XA O2XA 1.372(14) .
C1XA C6XA 1.379(18) .
C2XA O3XA 1.354(14) .
C2XA C3XA 1.374(12) .
C3XA C4XA 1.422(14) .
C4XA C5XA 1.368(13) .
C4XA C7XA 1.49(2) .
C5XA C6XA 1.406(15) .
C7XA O1XA 1.448(16) .
O20W O20A 1.33(2) .
O20W O7W 1.72(2) 2_645
O23A O23B 1.53(3) .
O29W O29A 1.22(2) .
Cl2A O25W 1.878(19) 2_656
Cl1A O15A 2.13(2) 4_566
O2 C3 1.234(4) .
O1 C1 1.230(4) .
O3 C5 1.229(4) .
O11 C33 1.226(4) .
O11 Ca1 2.496(2) 3_656
O12 C35 1.228(4) .
O12 Ca2 2.556(3) 3_656
O6 C11 1.222(4) .
O5 C9 1.228(4) .
O4 C7 1.224(4) .
N3 C3 1.368(4) .
N3 C2 1.448(4) .
N3 C15 1.449(4) .
O7 C25 1.233(5) .
O8 C27 1.230(4) .
O10 C31 1.223(4) .
N6 C5 1.376(4) .
N6 C6 1.450(4) .
N6 C18 1.457(4) .
N25 C33 1.369(4) .
N25 C34 1.439(4) .
N25 C23 1.455(4) .
N4 C3 1.354(4) .
N4 C4 1.441(4) .
N4 C16 1.451(4) .
O9 C29 1.221(4) .
N19 C29 1.373(4) .
N19 C28 1.445(4) .
N19 C17 1.455(4) .
N15 C25 1.363(4) .
N15 C36 1.438(4) .
N15 C13 1.450(4) .
N18 C27 1.368(4) .
N18 C28 1.444(4) .
N18 C16 1.458(4) .
N5 C5 1.360(4) .
N5 C17 1.443(4) .
N5 C4 1.452(4) .
N7 C7 1.368(5) .
N7 C19 1.454(4) .
N7 C6 1.456(4) .
N20 C29 1.368(4) .
N20 C18 1.439(4) .
N20 C30 1.449(4) .
N17 C27 1.362(5) .
N17 C26 1.440(4) .
N17 C15 1.442(4) .
N26 C35 1.363(4) .
N26 C24 1.440(4) .
N26 C34 1.444(4) .
N24 C33 1.356(4) .
N24 C32 1.451(4) .
N24 C21 1.451(4) .
N22 C31 1.357(5) .
N22 C32 1.452(4) .
N22 C20 1.456(4) .
N9 C9 1.369(5) .
N9 C8 1.449(5) .
N9 C21 1.450(4) .
N1 C1 1.367(4) .
N1 C12 1.442(4) .
N1 C13 1.455(4) .
N11 C11 1.375(4) .
N11 C24 1.449(4) .
N11 C10 1.451(4) .
C35 N27 1.361(4) .
N12 C11 1.357(4) .
N12 C25B 1.447(4) .
N12 C12 1.450(4) .
N27 C36 1.449(4) .
N27 C25B 1.453(4) .
N21 C31 1.366(4) .
N21 C30 1.445(5) .
N21 C19 1.454(5) .
N16 C25 1.368(4) .
N16 C26 1.449(5) .
N16 C14 1.450(5) .
N2 C1 1.360(4) .
N2 C2 1.448(4) .
N2 C14 1.452(4) .
N8 C7 1.364(4) .
N8 C20 1.445(5) .
N8 C8 1.448(5) .
N10 C9 1.372(5) .
N10 C10 1.441(5) .
N10 C23 1.449(4) .
C16 C15 1.544(5) .
C18 C17 1.539(5) .
C13 C14 1.549(5) .
C24 C25B 1.538(5) .
C23 C21 1.536(5) .
C20 C19 1.548(5) .
